data_4087047
loop_
_publ_author_name
'Wang, Baiquan'
'Zhu, Bolin'
'Xu, Shansheng'
'Zhou, Xiuzhong'

_publ_section_title
;
 Reactions of Doubly Bridged Biscyclopentadienes with Molybdenum
 (Tungsten) Carbonyl
;
_journal_issue 24
_journal_name_full Organometallics
_journal_page_first 4842
_journal_page_last 4852
_journal_paper_doi 10.1021/om034039z
_journal_volume 22
_journal_year 2003
_chemical_formula_sum 'C19 H14 Mo2 O6 Si'
_chemical_formula_weight 558.27
_space_group_IT_number 14
_symmetry_cell_setting monoclinic
_symmetry_space_group_name_Hall '-P 2yn'
_symmetry_space_group_name_H-M 'P 1 21/n 1'
_atom_sites_solution_hydrogens geom
_atom_sites_solution_primary direct
_atom_sites_solution_secondary difmap
_audit_creation_method SHELXL-97
_cell_angle_alpha 90.00
_cell_angle_beta 96.700(6)
_cell_angle_gamma 90.00
_cell_formula_units_Z 4
_cell_length_a 10.000(3)
_cell_length_b 13.870(5)
_cell_length_c 14.489(5)
_cell_measurement_reflns_used 922
_cell_measurement_temperature 293(2)
_cell_measurement_theta_max 24.49
_cell_measurement_theta_min 2.77
_cell_volume 1995.9(12)
_computing_cell_refinement 'Bruker SMART'
_computing_data_collection 'Bruker SMART'
_computing_data_reduction 'Bruker SAINT'
_computing_molecular_graphics 'Bruker SHELXTL'
_computing_publication_material 'Bruker SHELXTL'
_computing_structure_refinement 'SHELXL-97 (Sheldrick, 1997)'
_computing_structure_solution 'SHELXS-97 (Sheldrick, 1990)'
_diffrn_ambient_temperature 293(2)
_diffrn_measured_fraction_theta_full 0.990
_diffrn_measured_fraction_theta_max 0.990
_diffrn_measurement_device_type 'CCD area detector'
_diffrn_measurement_method 'phi and omega scans'
_diffrn_radiation_monochromator graphite
_diffrn_radiation_source 'fine-focus sealed tube'
_diffrn_radiation_type MoK\a
_diffrn_radiation_wavelength 0.71073
_diffrn_reflns_av_R_equivalents 0.0373
_diffrn_reflns_av_sigmaI/netI 0.0569
_diffrn_reflns_limit_h_max 11
_diffrn_reflns_limit_h_min -12
_diffrn_reflns_limit_k_max 17
_diffrn_reflns_limit_k_min -16
_diffrn_reflns_limit_l_max 18
_diffrn_reflns_limit_l_min -6
_diffrn_reflns_number 9165
_diffrn_reflns_theta_full 26.41
_diffrn_reflns_theta_max 26.41
_diffrn_reflns_theta_min 2.04
_exptl_absorpt_coefficient_mu 1.349
_exptl_absorpt_correction_T_max 1.000000
_exptl_absorpt_correction_T_min 0.800849
_exptl_absorpt_correction_type multi-scan
_exptl_absorpt_process_details SADABS
_exptl_crystal_density_diffrn 1.858
_exptl_crystal_density_meas 0
_exptl_crystal_density_method 'not measured'
_exptl_crystal_F_000 1096
_exptl_crystal_size_max 0.20
_exptl_crystal_size_mid 0.18
_exptl_crystal_size_min 0.10
_refine_diff_density_max 0.439
_refine_diff_density_min -0.481
_refine_diff_density_rms 0.090
_refine_ls_extinction_method none
_refine_ls_goodness_of_fit_ref 0.999
_refine_ls_hydrogen_treatment mixed
_refine_ls_matrix_type full
_refine_ls_number_parameters 253
_refine_ls_number_reflns 4058
_refine_ls_number_restraints 0
_refine_ls_restrained_S_all 0.999
_refine_ls_R_factor_all 0.0659
_refine_ls_R_factor_gt 0.0349
_refine_ls_shift/su_max 0.000
_refine_ls_shift/su_mean 0.000
_refine_ls_structure_factor_coef Fsqd
_refine_ls_weighting_details 'calc w=1/[\s^2^(Fo^2^)+(0.0266P)^2^+0.1505P] where P=(Fo^2^+2Fc^2^)/3'
_refine_ls_weighting_scheme calc
_refine_ls_wR_factor_gt 0.0624
_refine_ls_wR_factor_ref 0.0695
_reflns_number_gt 2886
_reflns_number_total 4058
_reflns_threshold_expression >2sigma(I)
_cod_data_source_file om034039z_si_002.txt
_cod_data_source_block 020918e
_cod_depositor_comments
;
The following automatic conversions were performed:

'_symmetry_cell_setting' value 'Monoclinic' changed to 'monoclinic'
according to the built-in table from CIF Core dictionary named
'cif_core.dic' version 2.4.1 from 2010-06-29.

'_exptl_absorpt_correction_type' value 'MULTI-SCAN' changed to
'multi-scan' according to the built-in table from CIF Core dictionary
named 'cif_core.dic' version 2.4.1 from 2010-06-29.

Automatic conversion script
Id: cif_fix_values 4624 2016-04-14 12:54:50Z antanas 
;
_cod_original_cell_volume 1996.0(12)
_cod_original_sg_symbol_H-M P2(1)/n
_cod_database_code 4087047

loop_
_symmetry_equiv_pos_as_xyz
'x, y, z'
'-x+1/2, y+1/2, -z+1/2'
'-x, -y, -z'
'x-1/2, -y-1/2, z-1/2'

loop_
_atom_site_label
_atom_site_type_symbol
_atom_site_fract_x
_atom_site_fract_y
_atom_site_fract_z
_atom_site_U_iso_or_equiv
_atom_site_adp_type
_atom_site_occupancy
_atom_site_symmetry_multiplicity
_atom_site_calc_flag
_atom_site_refinement_flags
_atom_site_disorder_assembly
_atom_site_disorder_group
Mo1 Mo 0.19683(3) 0.13882(2) 0.37650(2) 0.03030(10) Uani 1 1 d . . .
Mo2 Mo 0.14597(4) 0.31304(3) 0.50931(2) 0.03382(11) Uani 1 1 d . . .
Si1 Si 0.50393(12) 0.26158(9) 0.43052(8) 0.0440(3) Uani 1 1 d . . .
O1 O 0.1103(3) 0.0659(3) 0.1750(2) 0.0683(10) Uani 1 1 d . . .
O2 O 0.1976(4) 0.3242(2) 0.2555(2) 0.0710(10) Uani 1 1 d . . .
O3 O -0.1150(3) 0.1069(3) 0.3688(2) 0.0650(10) Uani 1 1 d . . .
O4 O -0.0820(3) 0.3975(3) 0.6136(3) 0.0811(12) Uani 1 1 d . . .
O5 O -0.0614(4) 0.3832(3) 0.3426(2) 0.0875(13) Uani 1 1 d . . .
O6 O 0.0123(4) 0.1308(2) 0.5842(2) 0.0656(10) Uani 1 1 d . . .
C1 C 0.3623(4) 0.1096(3) 0.5098(3) 0.0359(10) Uani 1 1 d . . .
C2 C 0.2915(4) 0.0233(3) 0.4890(3) 0.0435(11) Uani 1 1 d . . .
H2 H 0.2390 -0.0094 0.5277 0.052 Uiso 1 1 calc R . .
C3 C 0.3150(5) -0.0045(3) 0.3987(3) 0.0496(12) Uani 1 1 d . . .
H3 H 0.2802 -0.0592 0.3673 0.060 Uiso 1 1 calc R . .
C4 C 0.3999(4) 0.0642(3) 0.3638(3) 0.0476(12) Uani 1 1 d . . .
H4 H 0.4322 0.0616 0.3062 0.057 Uiso 1 1 calc R . .
C5 C 0.4279(4) 0.1379(3) 0.4310(3) 0.0374(10) Uani 1 1 d . . .
C6 C 0.3784(4) 0.1648(3) 0.6005(3) 0.0429(11) Uani 1 1 d . . .
H6A H 0.3157 0.1398 0.6408 0.051 Uiso 1 1 calc R . .
H6B H 0.4689 0.1553 0.6313 0.051 Uiso 1 1 calc R . .
C7 C 0.3533(4) 0.2715(3) 0.5851(3) 0.0351(10) Uani 1 1 d . . .
C8 C 0.2924(4) 0.3366(3) 0.6420(3) 0.0424(11) Uani 1 1 d . . .
H8 H 0.2653 0.3230 0.6998 0.051 Uiso 1 1 calc R . .
C9 C 0.2799(4) 0.4261(3) 0.5955(3) 0.0504(12) Uani 1 1 d . . .
H9 H 0.2401 0.4813 0.6166 0.060 Uiso 1 1 calc R . .
C10 C 0.3378(4) 0.4177(3) 0.5120(3) 0.0447(11) Uani 1 1 d . . .
H10 H 0.3435 0.4667 0.4688 0.054 Uiso 1 1 calc R . .
C11 C 0.3856(4) 0.3227(3) 0.5046(3) 0.0351(9) Uani 1 1 d . . .
C12 C 0.5221(5) 0.3125(4) 0.3131(3) 0.0740(16) Uani 1 1 d . . .
H12A H 0.6145 0.3083 0.3015 0.111 Uiso 1 1 calc R . .
H12B H 0.4942 0.3788 0.3109 0.111 Uiso 1 1 calc R . .
H12C H 0.4668 0.2766 0.2666 0.111 Uiso 1 1 calc R . .
C13 C 0.6756(4) 0.2641(3) 0.4983(3) 0.0583(13) Uani 1 1 d . . .
H13A H 0.6692 0.2444 0.5611 0.087 Uiso 1 1 calc R . .
H13B H 0.7113 0.3284 0.4981 0.087 Uiso 1 1 calc R . .
H13C H 0.7341 0.2209 0.4703 0.087 Uiso 1 1 calc R . .
C14 C 0.1423(4) 0.0928(3) 0.2490(3) 0.0435(11) Uani 1 1 d . . .
C15 C 0.1933(4) 0.2587(3) 0.3041(3) 0.0448(11) Uani 1 1 d . . .
C16 C -0.0006(5) 0.1207(3) 0.3763(3) 0.0415(10) Uani 1 1 d . . .
C17 C -0.0002(5) 0.3668(3) 0.5730(3) 0.0519(12) Uani 1 1 d . . .
C18 C 0.0180(5) 0.3565(3) 0.4008(3) 0.0534(12) Uani 1 1 d . . .
C19 C 0.0601(4) 0.1950(3) 0.5492(3) 0.0440(11) Uani 1 1 d . . .

loop_
_atom_site_aniso_label
_atom_site_aniso_U_11
_atom_site_aniso_U_22
_atom_site_aniso_U_33
_atom_site_aniso_U_23
_atom_site_aniso_U_13
_atom_site_aniso_U_12
Mo1 0.0349(2) 0.0288(2) 0.02674(17) -0.00075(15) 0.00130(14) 0.00281(16)
Mo2 0.0321(2) 0.0344(2) 0.03468(19) -0.00660(17) 0.00237(15) 0.00444(17)
Si1 0.0387(7) 0.0485(8) 0.0460(7) -0.0019(6) 0.0097(6) 0.0006(6)
O1 0.069(2) 0.091(3) 0.0424(18) -0.0276(19) -0.0026(16) 0.008(2)
O2 0.091(3) 0.061(2) 0.060(2) 0.0356(19) 0.0069(19) 0.005(2)
O3 0.040(2) 0.099(3) 0.056(2) 0.0072(19) 0.0050(16) -0.0140(19)
O4 0.048(2) 0.102(3) 0.097(3) -0.046(2) 0.023(2) 0.002(2)
O5 0.090(3) 0.099(3) 0.066(2) -0.005(2) -0.024(2) 0.048(2)
O6 0.083(3) 0.067(2) 0.0503(19) -0.0020(18) 0.0222(18) -0.016(2)
C1 0.036(2) 0.038(2) 0.033(2) 0.0087(19) -0.0009(18) 0.0111(19)
C2 0.047(3) 0.033(3) 0.049(3) 0.013(2) 0.000(2) 0.004(2)
C3 0.060(3) 0.031(2) 0.054(3) -0.005(2) -0.011(2) 0.021(2)
C4 0.049(3) 0.052(3) 0.043(2) 0.001(2) 0.010(2) 0.021(2)
C5 0.030(2) 0.040(2) 0.040(2) 0.002(2) -0.0017(18) 0.010(2)
C6 0.046(3) 0.051(3) 0.029(2) 0.005(2) -0.0048(19) 0.006(2)
C7 0.031(2) 0.041(3) 0.031(2) -0.0040(19) -0.0061(17) -0.0004(19)
C8 0.039(3) 0.059(3) 0.029(2) -0.013(2) 0.0027(19) -0.005(2)
C9 0.042(3) 0.042(3) 0.067(3) -0.023(2) 0.004(2) 0.000(2)
C10 0.045(3) 0.037(3) 0.051(3) -0.001(2) 0.001(2) -0.006(2)
C11 0.030(2) 0.037(2) 0.038(2) -0.0043(19) 0.0017(18) -0.0023(19)
C12 0.083(4) 0.087(4) 0.055(3) 0.018(3) 0.023(3) -0.004(3)
C13 0.032(3) 0.065(3) 0.077(3) -0.013(3) 0.003(2) -0.005(2)
C14 0.043(3) 0.050(3) 0.038(2) -0.008(2) 0.006(2) 0.006(2)
C15 0.048(3) 0.047(3) 0.038(2) 0.003(2) 0.000(2) 0.006(2)
C16 0.047(3) 0.044(3) 0.034(2) 0.002(2) 0.003(2) 0.001(2)
C17 0.043(3) 0.056(3) 0.056(3) -0.020(3) 0.002(2) -0.005(2)
C18 0.057(3) 0.049(3) 0.054(3) -0.011(3) 0.003(2) 0.015(3)
C19 0.042(3) 0.053(3) 0.038(2) -0.009(2) 0.008(2) -0.001(2)

loop_
_atom_type_symbol
_atom_type_description
_atom_type_scat_dispersion_real
_atom_type_scat_dispersion_imag
_atom_type_scat_source
C C 0.0033 0.0016 'International Tables Vol C Tables 4.2.6.8 and 6.1.1.4'
H H 0.0000 0.0000 'International Tables Vol C Tables 4.2.6.8 and 6.1.1.4'
O O 0.0106 0.0060 'International Tables Vol C Tables 4.2.6.8 and 6.1.1.4'
Si Si 0.0817 0.0704 'International Tables Vol C Tables 4.2.6.8 and 6.1.1.4'
Mo Mo -1.6832 0.6857 'International Tables Vol C Tables 4.2.6.8 and 6.1.1.4'

loop_
_geom_angle_atom_site_label_1
_geom_angle_atom_site_label_2
_geom_angle_atom_site_label_3
_geom_angle
_geom_angle_site_symmetry_1
_geom_angle_site_symmetry_3
C15 Mo1 C14 77.76(17) . .
C15 Mo1 C16 98.63(17) . .
C14 Mo1 C16 77.96(16) . .
C15 Mo1 C4 107.37(17) . .
C14 Mo1 C4 85.98(16) . .
C16 Mo1 C4 145.71(17) . .
C15 Mo1 C3 141.09(18) . .
C14 Mo1 C3 86.16(16) . .
C16 Mo1 C3 112.45(17) . .
C4 Mo1 C3 35.51(15) . .
C15 Mo1 C5 98.00(16) . .
C14 Mo1 C5 117.80(15) . .
C16 Mo1 C5 159.27(15) . .
C4 Mo1 C5 35.39(13) . .
C3 Mo1 C5 58.93(15) . .
C15 Mo1 C2 155.34(16) . .
C14 Mo1 C2 117.70(16) . .
C16 Mo1 C2 103.28(16) . .
C4 Mo1 C2 58.21(15) . .
C3 Mo1 C2 34.74(14) . .
C5 Mo1 C2 58.30(14) . .
C15 Mo1 C1 122.28(16) . .
C14 Mo1 C1 141.33(15) . .
C16 Mo1 C1 124.40(15) . .
C4 Mo1 C1 57.53(14) . .
C3 Mo1 C1 57.10(14) . .
C5 Mo1 C1 34.93(13) . .
C2 Mo1 C1 33.87(13) . .
C15 Mo1 Mo2 71.59(12) . .
C14 Mo1 Mo2 140.37(12) . .
C16 Mo1 Mo2 82.40(12) . .
C4 Mo1 Mo2 126.61(11) . .
C3 Mo1 Mo2 133.34(11) . .
C5 Mo1 Mo2 91.22(10) . .
C2 Mo1 Mo2 100.09(11) . .
C1 Mo1 Mo2 77.68(9) . .
C17 Mo2 C19 78.66(18) . .
C17 Mo2 C18 79.21(19) . .
C19 Mo2 C18 102.74(19) . .
C17 Mo2 C8 89.40(16) . .
C19 Mo2 C8 97.47(16) . .
C18 Mo2 C8 154.23(18) . .
C17 Mo2 C7 123.26(16) . .
C19 Mo2 C7 92.92(16) . .
C18 Mo2 C7 155.17(17) . .
C8 Mo2 C7 35.62(13) . .
C17 Mo2 C9 84.56(17) . .
C19 Mo2 C9 130.27(17) . .
C18 Mo2 C9 119.60(18) . .
C8 Mo2 C9 35.48(15) . .
C7 Mo2 C9 58.91(15) . .
C17 Mo2 C10 113.54(17) . .
C19 Mo2 C10 150.86(16) . .
C18 Mo2 C10 105.49(18) . .
C8 Mo2 C10 58.06(15) . .
C7 Mo2 C10 58.06(14) . .
C9 Mo2 C10 34.52(14) . .
C17 Mo2 C11 142.12(16) . .
C19 Mo2 C11 121.64(16) . .
C18 Mo2 C11 120.53(17) . .
C8 Mo2 C11 58.47(13) . .
C7 Mo2 C11 35.36(13) . .
C9 Mo2 C11 57.72(14) . .
C10 Mo2 C11 34.09(13) . .
C17 Mo2 Mo1 139.12(13) . .
C19 Mo2 Mo1 69.51(12) . .
C18 Mo2 Mo1 83.41(13) . .
C8 Mo2 Mo1 118.98(11) . .
C7 Mo2 Mo1 84.22(10) . .
C9 Mo2 Mo1 135.78(11) . .
C10 Mo2 Mo1 106.65(10) . .
C11 Mo2 Mo1 78.14(9) . .
C12 Si1 C13 106.8(2) . .
C12 Si1 C5 115.5(2) . .
C13 Si1 C5 111.2(2) . .
C12 Si1 C11 118.7(2) . .
C13 Si1 C11 106.86(19) . .
C5 Si1 C11 97.32(18) . .
C2 C1 C5 109.2(4) . .
C2 C1 C6 128.1(4) . .
C5 C1 C6 122.7(4) . .
C2 C1 Mo1 72.1(2) . .
C5 C1 Mo1 69.8(2) . .
C6 C1 Mo1 126.9(3) . .
C1 C2 C3 107.3(4) . .
C1 C2 Mo1 74.1(2) . .
C3 C2 Mo1 69.4(2) . .
C1 C2 H2 126.3 . .
C3 C2 H2 126.3 . .
Mo1 C2 H2 121.9 . .
C4 C3 C2 108.7(4) . .
C4 C3 Mo1 71.8(2) . .
C2 C3 Mo1 75.9(2) . .
C4 C3 H3 125.7 . .
C2 C3 H3 125.7 . .
Mo1 C3 H3 118.4 . .
C3 C4 C5 108.7(4) . .
C3 C4 Mo1 72.7(2) . .
C5 C4 Mo1 74.1(2) . .
C3 C4 H4 125.6 . .
C5 C4 H4 125.6 . .
Mo1 C4 H4 119.4 . .
C4 C5 C1 106.1(4) . .
C4 C5 Si1 134.8(3) . .
C1 C5 Si1 118.4(3) . .
C4 C5 Mo1 70.5(2) . .
C1 C5 Mo1 75.3(2) . .
Si1 C5 Mo1 112.11(17) . .
C7 C6 C1 111.6(3) . .
C7 C6 H6A 109.3 . .
C1 C6 H6A 109.3 . .
C7 C6 H6B 109.3 . .
C1 C6 H6B 109.3 . .
H6A C6 H6B 108.0 . .
C8 C7 C11 108.1(4) . .
C8 C7 C6 128.1(4) . .
C11 C7 C6 123.7(4) . .
C8 C7 Mo2 72.1(2) . .
C11 C7 Mo2 76.3(2) . .
C6 C7 Mo2 116.1(3) . .
C7 C8 C9 107.8(4) . .
C7 C8 Mo2 72.3(2) . .
C9 C8 Mo2 73.4(2) . .
C7 C8 H8 126.1 . .
C9 C8 H8 126.1 . .
Mo2 C8 H8 120.0 . .
C10 C9 C8 108.3(4) . .
C10 C9 Mo2 75.6(2) . .
C8 C9 Mo2 71.1(2) . .
C10 C9 H9 125.8 . .
C8 C9 H9 125.8 . .
Mo2 C9 H9 119.3 . .
C9 C10 C11 108.7(4) . .
C9 C10 Mo2 69.9(2) . .
C11 C10 Mo2 73.2(2) . .
C9 C10 H10 125.7 . .
C11 C10 H10 125.7 . .
Mo2 C10 H10 122.9 . .
C10 C11 C7 106.9(4) . .
C10 C11 Si1 134.7(3) . .
C7 C11 Si1 117.1(3) . .
C10 C11 Mo2 72.7(2) . .
C7 C11 Mo2 68.3(2) . .
Si1 C11 Mo2 133.03(19) . .
Si1 C12 H12A 109.5 . .
Si1 C12 H12B 109.5 . .
H12A C12 H12B 109.5 . .
Si1 C12 H12C 109.5 . .
H12A C12 H12C 109.5 . .
H12B C12 H12C 109.5 . .
Si1 C13 H13A 109.5 . .
Si1 C13 H13B 109.5 . .
H13A C13 H13B 109.5 . .
Si1 C13 H13C 109.5 . .
H13A C13 H13C 109.5 . .
H13B C13 H13C 109.5 . .
O1 C14 Mo1 179.8(5) . .
O2 C15 Mo1 173.3(4) . .
O3 C16 Mo1 174.3(4) . .
O4 C17 Mo2 177.1(4) . .
O5 C18 Mo2 175.4(4) . .
O6 C19 Mo2 171.0(4) . .

loop_
_geom_bond_atom_site_label_1
_geom_bond_atom_site_label_2
_geom_bond_distance
_geom_bond_site_symmetry_2
Mo1 C15 1.964(5) .
Mo1 C14 1.971(4) .
Mo1 C16 1.990(5) .
Mo1 C4 2.305(4) .
Mo1 C3 2.316(4) .
Mo1 C5 2.353(4) .
Mo1 C2 2.400(4) .
Mo1 C1 2.426(4) .
Mo1 Mo2 3.1669(9) .
Mo2 C17 1.964(5) .
Mo2 C19 1.966(5) .
Mo2 C18 2.001(5) .
Mo2 C8 2.300(4) .
Mo2 C7 2.303(4) .
Mo2 C9 2.329(4) .
Mo2 C10 2.402(4) .
Mo2 C11 2.409(4) .
Si1 C12 1.870(4) .
Si1 C13 1.876(4) .
Si1 C5 1.876(4) .
Si1 C11 1.889(4) .
O1 C14 1.145(4) .
O2 C15 1.154(5) .
O3 C16 1.153(5) .
O4 C17 1.145(5) .
O5 C18 1.150(5) .
O6 C19 1.157(5) .
C1 C2 1.406(5) .
C1 C5 1.436(5) .
C1 C6 1.513(5) .
C2 C3 1.410(6) .
C2 H2 0.9300 .
C3 C4 1.409(6) .
C3 H3 0.9300 .
C4 C5 1.417(5) .
C4 H4 0.9300 .
C6 C7 1.513(5) .
C6 H6A 0.9700 .
C6 H6B 0.9700 .
C7 C8 1.408(5) .
C7 C11 1.435(5) .
C8 C9 1.411(6) .
C8 H8 0.9300 .
C9 C10 1.406(6) .
C9 H9 0.9300 .
C10 C11 1.410(5) .
C10 H10 0.9300 .
C12 H12A 0.9600 .
C12 H12B 0.9600 .
C12 H12C 0.9600 .
C13 H13A 0.9600 .
C13 H13B 0.9600 .
C13 H13C 0.9600 .

loop_
_geom_torsion_atom_site_label_1
_geom_torsion_atom_site_label_2
_geom_torsion_atom_site_label_3
_geom_torsion_atom_site_label_4
_geom_torsion
_geom_torsion_site_symmetry_1
_geom_torsion_site_symmetry_2
_geom_torsion_site_symmetry_3
_geom_torsion_site_symmetry_4
C15 Mo1 Mo2 C17 108.9(3) . . . .
C14 Mo1 Mo2 C17 67.7(3) . . . .
C16 Mo1 Mo2 C17 7.1(2) . . . .
C4 Mo1 Mo2 C17 -152.8(3) . . . .
C3 Mo1 Mo2 C17 -106.7(3) . . . .
C5 Mo1 Mo2 C17 -153.1(2) . . . .
C2 Mo1 Mo2 C17 -95.1(2) . . . .
C1 Mo1 Mo2 C17 -120.7(2) . . . .
C15 Mo1 Mo2 C19 150.05(19) . . . .
C14 Mo1 Mo2 C19 108.9(2) . . . .
C16 Mo1 Mo2 C19 48.28(17) . . . .
C4 Mo1 Mo2 C19 -111.64(19) . . . .
C3 Mo1 Mo2 C19 -65.5(2) . . . .
C5 Mo1 Mo2 C19 -111.93(17) . . . .
C2 Mo1 Mo2 C19 -53.94(17) . . . .
C1 Mo1 Mo2 C19 -79.50(17) . . . .
C15 Mo1 Mo2 C18 43.8(2) . . . .
C14 Mo1 Mo2 C18 2.6(2) . . . .
C16 Mo1 Mo2 C18 -57.99(18) . . . .
C4 Mo1 Mo2 C18 142.1(2) . . . .
C3 Mo1 Mo2 C18 -171.8(2) . . . .
C5 Mo1 Mo2 C18 141.80(18) . . . .
C2 Mo1 Mo2 C18 -160.21(18) . . . .
C1 Mo1 Mo2 C18 174.23(17) . . . .
C15 Mo1 Mo2 C8 -122.72(18) . . . .
C14 Mo1 Mo2 C8 -163.9(2) . . . .
C16 Mo1 Mo2 C8 135.51(17) . . . .
C4 Mo1 Mo2 C8 -24.41(19) . . . .
C3 Mo1 Mo2 C8 21.7(2) . . . .
C5 Mo1 Mo2 C8 -24.70(15) . . . .
C2 Mo1 Mo2 C8 33.30(16) . . . .
C1 Mo1 Mo2 C8 7.73(16) . . . .
C15 Mo1 Mo2 C7 -114.64(17) . . . .
C14 Mo1 Mo2 C7 -155.8(2) . . . .
C16 Mo1 Mo2 C7 143.59(15) . . . .
C4 Mo1 Mo2 C7 -16.33(17) . . . .
C3 Mo1 Mo2 C7 29.8(2) . . . .
C5 Mo1 Mo2 C7 -16.62(14) . . . .
C2 Mo1 Mo2 C7 41.37(15) . . . .
C1 Mo1 Mo2 C7 15.81(14) . . . .
C15 Mo1 Mo2 C9 -82.7(2) . . . .
C14 Mo1 Mo2 C9 -123.9(3) . . . .
C16 Mo1 Mo2 C9 175.5(2) . . . .
C4 Mo1 Mo2 C9 15.6(2) . . . .
C3 Mo1 Mo2 C9 61.7(2) . . . .
C5 Mo1 Mo2 C9 15.3(2) . . . .
C2 Mo1 Mo2 C9 73.3(2) . . . .
C1 Mo1 Mo2 C9 47.8(2) . . . .
C15 Mo1 Mo2 C10 -60.47(17) . . . .
C14 Mo1 Mo2 C10 -101.7(2) . . . .
C16 Mo1 Mo2 C10 -162.24(15) . . . .
C4 Mo1 Mo2 C10 37.85(18) . . . .
C3 Mo1 Mo2 C10 84.0(2) . . . .
C5 Mo1 Mo2 C10 37.56(14) . . . .
C2 Mo1 Mo2 C10 95.55(15) . . . .
C1 Mo1 Mo2 C10 69.99(15) . . . .
C15 Mo1 Mo2 C11 -79.36(16) . . . .
C14 Mo1 Mo2 C11 -120.6(2) . . . .
C16 Mo1 Mo2 C11 178.87(15) . . . .
C4 Mo1 Mo2 C11 18.95(17) . . . .
C3 Mo1 Mo2 C11 65.1(2) . . . .
C5 Mo1 Mo2 C11 18.66(14) . . . .
C2 Mo1 Mo2 C11 76.65(15) . . . .
C1 Mo1 Mo2 C11 51.09(14) . . . .
C15 Mo1 C1 C2 -171.0(3) . . . .
C14 Mo1 C1 C2 -58.2(4) . . . .
C16 Mo1 C1 C2 58.6(3) . . . .
C4 Mo1 C1 C2 -80.1(3) . . . .
C3 Mo1 C1 C2 -37.6(3) . . . .
C5 Mo1 C1 C2 -119.1(3) . . . .
Mo2 Mo1 C1 C2 130.3(2) . . . .
C15 Mo1 C1 C5 -51.9(3) . . . .
C14 Mo1 C1 C5 60.9(4) . . . .
C16 Mo1 C1 C5 177.7(2) . . . .
C4 Mo1 C1 C5 39.1(2) . . . .
C3 Mo1 C1 C5 81.5(3) . . . .
C2 Mo1 C1 C5 119.1(3) . . . .
Mo2 Mo1 C1 C5 -110.5(2) . . . .
C15 Mo1 C1 C6 64.4(4) . . . .
C14 Mo1 C1 C6 177.3(3) . . . .
C16 Mo1 C1 C6 -65.9(4) . . . .
C4 Mo1 C1 C6 155.4(4) . . . .
C3 Mo1 C1 C6 -162.1(4) . . . .
C5 Mo1 C1 C6 116.3(4) . . . .
C2 Mo1 C1 C6 -124.6(5) . . . .
Mo2 Mo1 C1 C6 5.8(3) . . . .
C5 C1 C2 C3 1.6(4) . . . .
C6 C1 C2 C3 -175.0(4) . . . .
Mo1 C1 C2 C3 61.8(3) . . . .
C5 C1 C2 Mo1 -60.2(3) . . . .
C6 C1 C2 Mo1 123.2(4) . . . .
C15 Mo1 C2 C1 18.4(5) . . . .
C14 Mo1 C2 C1 143.2(2) . . . .
C16 Mo1 C2 C1 -133.6(3) . . . .
C4 Mo1 C2 C1 77.9(3) . . . .
C3 Mo1 C2 C1 116.0(4) . . . .
C5 Mo1 C2 C1 36.0(2) . . . .
Mo2 Mo1 C2 C1 -49.2(2) . . . .
C15 Mo1 C2 C3 -97.6(4) . . . .
C14 Mo1 C2 C3 27.2(3) . . . .
C16 Mo1 C2 C3 110.4(3) . . . .
C4 Mo1 C2 C3 -38.1(3) . . . .
C5 Mo1 C2 C3 -80.0(3) . . . .
C1 Mo1 C2 C3 -116.0(4) . . . .
Mo2 Mo1 C2 C3 -165.1(3) . . . .
C1 C2 C3 C4 0.0(5) . . . .
Mo1 C2 C3 C4 64.9(3) . . . .
C1 C2 C3 Mo1 -64.9(3) . . . .
C15 Mo1 C3 C4 23.4(4) . . . .
C14 Mo1 C3 C4 88.5(3) . . . .
C16 Mo1 C3 C4 163.7(2) . . . .
C5 Mo1 C3 C4 -37.4(2) . . . .
C2 Mo1 C3 C4 -115.4(4) . . . .
C1 Mo1 C3 C4 -78.8(3) . . . .
Mo2 Mo1 C3 C4 -95.1(3) . . . .
C15 Mo1 C3 C2 138.8(3) . . . .
C14 Mo1 C3 C2 -156.1(3) . . . .
C16 Mo1 C3 C2 -80.8(3) . . . .
C4 Mo1 C3 C2 115.4(4) . . . .
C5 Mo1 C3 C2 78.0(3) . . . .
C1 Mo1 C3 C2 36.6(2) . . . .
Mo2 Mo1 C3 C2 20.3(4) . . . .
C2 C3 C4 C5 -1.7(5) . . . .
Mo1 C3 C4 C5 65.9(3) . . . .
C2 C3 C4 Mo1 -67.6(3) . . . .
C15 Mo1 C4 C3 -164.9(3) . . . .
C14 Mo1 C4 C3 -89.0(3) . . . .
C16 Mo1 C4 C3 -27.3(4) . . . .
C5 Mo1 C4 C3 116.0(4) . . . .
C2 Mo1 C4 C3 37.3(2) . . . .
C1 Mo1 C4 C3 77.5(3) . . . .
Mo2 Mo1 C4 C3 115.5(2) . . . .
C15 Mo1 C4 C5 79.1(3) . . . .
C14 Mo1 C4 C5 155.0(3) . . . .
C16 Mo1 C4 C5 -143.3(3) . . . .
C3 Mo1 C4 C5 -116.0(4) . . . .
C2 Mo1 C4 C5 -78.8(3) . . . .
C1 Mo1 C4 C5 -38.5(2) . . . .
Mo2 Mo1 C4 C5 -0.5(3) . . . .
C3 C4 C5 C1 2.6(4) . . . .
Mo1 C4 C5 C1 67.5(3) . . . .
C3 C4 C5 Si1 -167.1(3) . . . .
Mo1 C4 C5 Si1 -102.1(4) . . . .
C3 C4 C5 Mo1 -64.9(3) . . . .
C2 C1 C5 C4 -2.6(4) . . . .
C6 C1 C5 C4 174.2(3) . . . .
Mo1 C1 C5 C4 -64.2(3) . . . .
C2 C1 C5 Si1 169.1(3) . . . .
C6 C1 C5 Si1 -14.1(5) . . . .
Mo1 C1 C5 Si1 107.5(2) . . . .
C2 C1 C5 Mo1 61.6(3) . . . .
C6 C1 C5 Mo1 -121.6(3) . . . .
C12 Si1 C5 C4 13.1(5) . . . .
C13 Si1 C5 C4 -108.9(4) . . . .
C11 Si1 C5 C4 139.8(4) . . . .
C12 Si1 C5 C1 -155.6(3) . . . .
C13 Si1 C5 C1 82.4(3) . . . .
C11 Si1 C5 C1 -28.9(3) . . . .
C12 Si1 C5 Mo1 -70.9(3) . . . .
C13 Si1 C5 Mo1 167.17(19) . . . .
C11 Si1 C5 Mo1 55.9(2) . . . .
C15 Mo1 C5 C4 -108.8(3) . . . .
C14 Mo1 C5 C4 -28.5(3) . . . .
C16 Mo1 C5 C4 108.1(5) . . . .
C3 Mo1 C5 C4 37.5(2) . . . .
C2 Mo1 C5 C4 78.5(3) . . . .
C1 Mo1 C5 C4 113.4(3) . . . .
Mo2 Mo1 C5 C4 179.6(2) . . . .
C15 Mo1 C5 C1 137.8(2) . . . .
C14 Mo1 C5 C1 -141.9(2) . . . .
C16 Mo1 C5 C1 -5.3(6) . . . .
C4 Mo1 C5 C1 -113.4(3) . . . .
C3 Mo1 C5 C1 -75.8(3) . . . .
C2 Mo1 C5 C1 -34.9(2) . . . .
Mo2 Mo1 C5 C1 66.2(2) . . . .
C15 Mo1 C5 Si1 22.7(2) . . . .
C14 Mo1 C5 Si1 103.1(2) . . . .
C16 Mo1 C5 Si1 -120.3(4) . . . .
C4 Mo1 C5 Si1 131.6(3) . . . .
C3 Mo1 C5 Si1 169.1(3) . . . .
C2 Mo1 C5 Si1 -150.0(3) . . . .
C1 Mo1 C5 Si1 -115.1(3) . . . .
Mo2 Mo1 C5 Si1 -48.85(18) . . . .
C2 C1 C6 C7 -133.5(4) . . . .
C5 C1 C6 C7 50.4(5) . . . .
Mo1 C1 C6 C7 -37.8(5) . . . .
C1 C6 C7 C8 144.6(4) . . . .
C1 C6 C7 C11 -33.0(5) . . . .
C1 C6 C7 Mo2 57.6(4) . . . .
C17 Mo2 C7 C8 -20.4(3) . . . .
C19 Mo2 C7 C8 -98.8(3) . . . .
C18 Mo2 C7 C8 131.7(4) . . . .
C9 Mo2 C7 C8 37.7(2) . . . .
C10 Mo2 C7 C8 78.4(3) . . . .
C11 Mo2 C7 C8 114.6(4) . . . .
Mo1 Mo2 C7 C8 -167.8(2) . . . .
C17 Mo2 C7 C11 -135.0(3) . . . .
C19 Mo2 C7 C11 146.7(2) . . . .
C18 Mo2 C7 C11 17.2(5) . . . .
C8 Mo2 C7 C11 -114.6(4) . . . .
C9 Mo2 C7 C11 -76.8(3) . . . .
C10 Mo2 C7 C11 -36.1(2) . . . .
Mo1 Mo2 C7 C11 77.6(2) . . . .
C17 Mo2 C7 C6 103.9(3) . . . .
C19 Mo2 C7 C6 25.6(3) . . . .
C18 Mo2 C7 C6 -103.9(4) . . . .
C8 Mo2 C7 C6 124.3(4) . . . .
C9 Mo2 C7 C6 162.0(3) . . . .
C10 Mo2 C7 C6 -157.2(3) . . . .
C11 Mo2 C7 C6 -121.1(4) . . . .
Mo1 Mo2 C7 C6 -43.5(3) . . . .
C11 C7 C8 C9 3.1(5) . . . .
C6 C7 C8 C9 -174.8(4) . . . .
Mo2 C7 C8 C9 -65.3(3) . . . .
C11 C7 C8 Mo2 68.4(3) . . . .
C6 C7 C8 Mo2 -109.5(4) . . . .
C17 Mo2 C8 C7 163.0(3) . . . .
C19 Mo2 C8 C7 84.6(3) . . . .
C18 Mo2 C8 C7 -133.9(4) . . . .
C9 Mo2 C8 C7 -115.5(4) . . . .
C10 Mo2 C8 C7 -78.5(3) . . . .
C11 Mo2 C8 C7 -38.1(2) . . . .
Mo1 Mo2 C8 C7 13.9(3) . . . .
C17 Mo2 C8 C9 -81.5(3) . . . .
C19 Mo2 C8 C9 -159.9(3) . . . .
C18 Mo2 C8 C9 -18.4(5) . . . .
C7 Mo2 C8 C9 115.5(4) . . . .
C10 Mo2 C8 C9 37.1(2) . . . .
C11 Mo2 C8 C9 77.4(3) . . . .
Mo1 Mo2 C8 C9 129.4(2) . . . .
C7 C8 C9 C10 -2.4(5) . . . .
Mo2 C8 C9 C10 -67.0(3) . . . .
C7 C8 C9 Mo2 64.6(3) . . . .
C17 Mo2 C9 C10 -147.8(3) . . . .
C19 Mo2 C9 C10 142.0(3) . . . .
C18 Mo2 C9 C10 -73.5(3) . . . .
C8 Mo2 C9 C10 115.5(4) . . . .
C7 Mo2 C9 C10 77.7(3) . . . .
C11 Mo2 C9 C10 35.9(2) . . . .
Mo1 Mo2 C9 C10 39.7(3) . . . .
C17 Mo2 C9 C8 96.6(3) . . . .
C19 Mo2 C9 C8 26.5(3) . . . .
C18 Mo2 C9 C8 170.9(2) . . . .
C7 Mo2 C9 C8 -37.9(2) . . . .
C10 Mo2 C9 C8 -115.5(4) . . . .
C11 Mo2 C9 C8 -79.7(3) . . . .
Mo1 Mo2 C9 C8 -75.8(3) . . . .
C8 C9 C10 C11 0.7(5) . . . .
Mo2 C9 C10 C11 -63.4(3) . . . .
C8 C9 C10 Mo2 64.1(3) . . . .
C17 Mo2 C10 C9 35.3(3) . . . .
C19 Mo2 C10 C9 -74.6(4) . . . .
C18 Mo2 C10 C9 120.1(3) . . . .
C8 Mo2 C10 C9 -38.1(3) . . . .
C7 Mo2 C10 C9 -80.4(3) . . . .
C11 Mo2 C10 C9 -117.8(4) . . . .
Mo1 Mo2 C10 C9 -152.3(2) . . . .
C17 Mo2 C10 C11 153.2(2) . . . .
C19 Mo2 C10 C11 43.2(4) . . . .
C18 Mo2 C10 C11 -122.1(3) . . . .
C8 Mo2 C10 C11 79.7(3) . . . .
C7 Mo2 C10 C11 37.5(2) . . . .
C9 Mo2 C10 C11 117.8(4) . . . .
Mo1 Mo2 C10 C11 -34.4(2) . . . .
C9 C10 C11 C7 1.2(4) . . . .
Mo2 C10 C11 C7 -60.1(3) . . . .
C9 C10 C11 Si1 -164.6(3) . . . .
Mo2 C10 C11 Si1 134.2(4) . . . .
C9 C10 C11 Mo2 61.2(3) . . . .
C8 C7 C11 C10 -2.7(4) . . . .
C6 C7 C11 C10 175.4(4) . . . .
Mo2 C7 C11 C10 62.9(3) . . . .
C8 C7 C11 Si1 166.0(3) . . . .
C6 C7 C11 Si1 -15.9(5) . . . .
Mo2 C7 C11 Si1 -128.4(2) . . . .
C8 C7 C11 Mo2 -65.6(3) . . . .
C6 C7 C11 Mo2 112.5(4) . . . .
C12 Si1 C11 C10 -27.6(5) . . . .
C13 Si1 C11 C10 93.1(4) . . . .
C5 Si1 C11 C10 -152.1(4) . . . .
C12 Si1 C11 C7 167.7(3) . . . .
C13 Si1 C11 C7 -71.6(3) . . . .
C5 Si1 C11 C7 43.2(3) . . . .
C12 Si1 C11 Mo2 82.9(3) . . . .
C13 Si1 C11 Mo2 -156.4(3) . . . .
C5 Si1 C11 Mo2 -41.5(3) . . . .
C17 Mo2 C11 C10 -42.4(4) . . . .
C19 Mo2 C11 C10 -156.9(2) . . . .
C18 Mo2 C11 C10 71.5(3) . . . .
C8 Mo2 C11 C10 -78.4(3) . . . .
C7 Mo2 C11 C10 -116.8(3) . . . .
C9 Mo2 C11 C10 -36.3(2) . . . .
Mo1 Mo2 C11 C10 146.4(2) . . . .
C17 Mo2 C11 C7 74.5(4) . . . .
C19 Mo2 C11 C7 -40.1(3) . . . .
C18 Mo2 C11 C7 -171.7(2) . . . .
C8 Mo2 C11 C7 38.4(2) . . . .
C9 Mo2 C11 C7 80.5(3) . . . .
C10 Mo2 C11 C7 116.8(3) . . . .
Mo1 Mo2 C11 C7 -96.8(2) . . . .
C17 Mo2 C11 Si1 -178.2(3) . . . .
C19 Mo2 C11 Si1 67.3(3) . . . .
C18 Mo2 C11 Si1 -64.4(3) . . . .
C8 Mo2 C11 Si1 145.8(3) . . . .
C7 Mo2 C11 Si1 107.4(4) . . . .
C9 Mo2 C11 Si1 -172.2(3) . . . .
C10 Mo2 C11 Si1 -135.8(4) . . . .
Mo1 Mo2 C11 Si1 10.6(2) . . . .
C15 Mo1 C14 O1 -144(100) . . . .
C16 Mo1 C14 O1 -42(100) . . . .
C4 Mo1 C14 O1 108(100) . . . .
C3 Mo1 C14 O1 72(100) . . . .
C5 Mo1 C14 O1 124(100) . . . .
C2 Mo1 C14 O1 57(100) . . . .
C1 Mo1 C14 O1 89(100) . . . .
Mo2 Mo1 C14 O1 -104(100) . . . .
C14 Mo1 C15 O2 -44(3) . . . .
C16 Mo1 C15 O2 -120(3) . . . .
C4 Mo1 C15 O2 38(3) . . . .
C3 Mo1 C15 O2 24(3) . . . .
C5 Mo1 C15 O2 73(3) . . . .
C2 Mo1 C15 O2 88(3) . . . .
C1 Mo1 C15 O2 100(3) . . . .
Mo2 Mo1 C15 O2 161(3) . . . .
C15 Mo1 C16 O3 82(4) . . . .
C14 Mo1 C16 O3 7(4) . . . .
C4 Mo1 C16 O3 -57(4) . . . .
C3 Mo1 C16 O3 -74(4) . . . .
C5 Mo1 C16 O3 -135(4) . . . .
C2 Mo1 C16 O3 -109(4) . . . .
C1 Mo1 C16 O3 -139(4) . . . .
Mo2 Mo1 C16 O3 152(4) . . . .
C19 Mo2 C17 O4 81(8) . . . .
C18 Mo2 C17 O4 -174(9) . . . .
C8 Mo2 C17 O4 -17(8) . . . .
C7 Mo2 C17 O4 -5(9) . . . .
C9 Mo2 C17 O4 -52(8) . . . .
C10 Mo2 C17 O4 -71(9) . . . .
C11 Mo2 C17 O4 -47(9) . . . .
Mo1 Mo2 C17 O4 120(8) . . . .
C17 Mo2 C18 O5 -4(6) . . . .
C19 Mo2 C18 O5 72(6) . . . .
C8 Mo2 C18 O5 -69(6) . . . .
C7 Mo2 C18 O5 -160(6) . . . .
C9 Mo2 C18 O5 -81(6) . . . .
C10 Mo2 C18 O5 -115(6) . . . .
C11 Mo2 C18 O5 -149(6) . . . .
Mo1 Mo2 C18 O5 139(6) . . . .
C17 Mo2 C19 O6 -55(3) . . . .
C18 Mo2 C19 O6 -131(3) . . . .
C8 Mo2 C19 O6 33(3) . . . .
C7 Mo2 C19 O6 69(3) . . . .
C9 Mo2 C19 O6 18(3) . . . .
C10 Mo2 C19 O6 64(3) . . . .
C11 Mo2 C19 O6 91(3) . . . .
Mo1 Mo2 C19 O6 151(3) . . . .
